data_7217038
loop_
_publ_author_name
'Ayhan, Mehmet Menaf'
'Zorlu, Yunus'
'G\"okdemir, \"Ozlem'
'G\"urek, Ay\,se G\"ul'
'Dumoulin, Fabienne'
'Ahsen, Vefa'
'Hirel, Catherine'

_publ_section_title
;
 Optimized synthesis and crystal growth by sublimation of
 1,3,3-trichloroisoindolenines, key building blocks for crosswise
 phthalocyanines
;
_journal_issue 29
_journal_name_full CrystEngComm
_journal_page_first 6556
_journal_paper_doi 10.1039/c4ce00189c
_journal_volume 16
_journal_year 2014
_chemical_formula_moiety 'C8 H2 Cl5 N '
_chemical_formula_sum 'C8 H2 Cl5 N'
_chemical_formula_weight 289.36
_chemical_name_common 1,1,3,4,5,6,7-heptachloro-1H-isoindole
_space_group_crystal_system monoclinic
_space_group_IT_number 11
_space_group_name_Hall '-P 2yb'
_space_group_name_H-M_alt 'P 1 21/m 1'
_symmetry_space_group_name_Hall '-P 2yb'
_symmetry_space_group_name_H-M 'P 1 21/m 1'
_atom_sites_solution_hydrogens geom
_atom_sites_solution_primary direct
_atom_sites_solution_secondary difmap
_cell_angle_alpha 90
_cell_angle_beta 97.514(7)
_cell_angle_gamma 90
_cell_formula_units_Z 2
_cell_length_a 7.8916(7)
_cell_length_b 7.1079(7)
_cell_length_c 9.4988(11)
_cell_measurement_reflns_used 1897
_cell_measurement_temperature 299.(2)
_cell_measurement_theta_max 27.4499
_cell_measurement_theta_min 2.6033
_cell_volume 528.24(9)
_computing_cell_refinement 'APEX2 v2012.4-0 (Bruker AXS)'
_computing_data_collection 'APEX2 (Bruker, 2007)'
_computing_data_reduction 'SAINT V7.68A (Bruker AXS, 2009)'
_computing_molecular_graphics 'Bruker SHELXTL'
_computing_publication_material 'Bruker SHELXTL'
_computing_structure_refinement 'SHELXL-97 (Sheldrick, 2008)'
_computing_structure_solution 'SHELXS-97 (Sheldrick, 2008)'
_diffrn_ambient_temperature 299.(2)
_diffrn_detector_area_resol_mean 8.3333
_diffrn_measured_fraction_theta_full 0.994
_diffrn_measured_fraction_theta_max 0.994
_diffrn_measurement_device_type 'Bruker APEX II QUAZAR three-circle diffractometer'
_diffrn_measurement_method '\f and \w scans'
_diffrn_radiation_monochromator 'multilayer QUAZAR mirrors'
_diffrn_radiation_type MoK\a
_diffrn_radiation_wavelength 0.71073
_diffrn_reflns_av_R_equivalents 0.0436
_diffrn_reflns_av_sigmaI/netI 0.0391
_diffrn_reflns_limit_h_max 9
_diffrn_reflns_limit_h_min -9
_diffrn_reflns_limit_k_max 8
_diffrn_reflns_limit_k_min -7
_diffrn_reflns_limit_l_max 11
_diffrn_reflns_limit_l_min -11
_diffrn_reflns_number 3948
_diffrn_reflns_theta_full 25.01
_diffrn_reflns_theta_max 25.01
_diffrn_reflns_theta_min 2.16
_diffrn_source 'microfocus sealed tube'
_diffrn_source_type ImuS
_exptl_absorpt_coefficient_mu 1.326
_exptl_absorpt_correction_T_max 0.93
_exptl_absorpt_correction_T_min 0.81
_exptl_absorpt_correction_type multi-scan
_exptl_absorpt_process_details 'SADABS V2008/1 (Bruker AXS)'
_exptl_crystal_colour colourless
_exptl_crystal_density_diffrn 1.819
_exptl_crystal_density_method 'not measured'
_exptl_crystal_description block
_exptl_crystal_F_000 284
_exptl_crystal_size_max 0.170
_exptl_crystal_size_mid 0.110
_exptl_crystal_size_min 0.060
_refine_diff_density_max 0.282
_refine_diff_density_min -0.258
_refine_ls_extinction_method none
_refine_ls_goodness_of_fit_ref 1.143
_refine_ls_hydrogen_treatment constr
_refine_ls_matrix_type full
_refine_ls_number_parameters 82
_refine_ls_number_reflns 1015
_refine_ls_number_restraints 0
_refine_ls_restrained_S_all 1.143
_refine_ls_R_factor_all 0.0376
_refine_ls_R_factor_gt 0.0322
_refine_ls_shift/su_max 0.000
_refine_ls_shift/su_mean 0.000
_refine_ls_structure_factor_coef Fsqd
_refine_ls_weighting_details 'calc w=1/[\s^2^(Fo^2^)+(0.0555P)^2^+0.0057P] where P=(Fo^2^+2Fc^2^)/3'
_refine_ls_weighting_scheme calc
_refine_ls_wR_factor_gt 0.0946
_refine_ls_wR_factor_ref 0.0984
_reflns_number_gt 868
_reflns_number_total 1015
_reflns_threshold_expression >2sigma(I)
_cod_data_source_file c4ce00189c2.cif
_cod_data_source_block I
_cod_database_code 7217038

loop_
_space_group_symop_operation_xyz
'x, y, z'
'-x, y+1/2, -z'
'-x, -y, -z'
'x, -y-1/2, z'

loop_
_atom_site_type_symbol
_atom_site_label
_atom_site_fract_x
_atom_site_fract_y
_atom_site_fract_z
_atom_site_U_iso_or_equiv
_atom_site_adp_type
_atom_site_calc_flag
_atom_site_refinement_flags
_atom_site_occupancy
C C1 0.0617(4) 0.25 0.2660(3) 0.0383(7) Uani d S 1
C C2 -0.0710(4) 0.25 0.3476(4) 0.0404(7) Uani d S 1
H H2 -0.1845 0.25 0.3061 0.048 Uiso calc SR 1
C C3 -0.0286(4) 0.25 0.4921(4) 0.0384(7) Uani d S 1
C C4 0.1432(4) 0.25 0.5555(3) 0.0385(7) Uani d S 1
C C5 0.2752(4) 0.25 0.4695(3) 0.0411(7) Uani d S 1
H H5 0.3893 0.25 0.5094 0.049 Uiso calc SR 1
C C6 0.2311(3) 0.25 0.3263(3) 0.0374(7) Uani d S 1
C C7 0.3356(4) 0.25 0.2042(4) 0.0431(7) Uani d S 1
C C8 0.0669(4) 0.25 0.1125(4) 0.0453(8) Uani d S 1
Cl Cl1 0.46801(7) 0.04667(9) 0.20628(7) 0.0583(3) Uani d . 1
Cl Cl2 -0.11650(11) 0.25 -0.00464(11) 0.0650(3) Uani d S 1
Cl Cl3 -0.19007(10) 0.25 0.59876(10) 0.0545(3) Uani d S 1
Cl Cl4 0.19157(11) 0.25 0.73712(9) 0.0507(3) Uani d S 1
N N1 0.2150(4) 0.25 0.0728(3) 0.0495(7) Uani d S 1

loop_
_atom_site_aniso_label
_atom_site_aniso_U_11
_atom_site_aniso_U_22
_atom_site_aniso_U_33
_atom_site_aniso_U_12
_atom_site_aniso_U_13
_atom_site_aniso_U_23
C1 0.0363(15) 0.0353(15) 0.0415(18) 0 -0.0013(13) 0
C2 0.0333(15) 0.0395(16) 0.047(2) 0 -0.0001(14) 0
C3 0.0348(15) 0.0339(14) 0.047(2) 0 0.0078(14) 0
C4 0.0419(16) 0.0339(14) 0.0386(18) 0 0.0008(14) 0
C5 0.0340(16) 0.0449(17) 0.044(2) 0 0.0022(14) 0
C6 0.0303(14) 0.0377(15) 0.0433(19) 0 0.0011(13) 0
C7 0.0360(15) 0.0511(17) 0.043(2) 0 0.0065(14) 0
C8 0.0422(18) 0.0460(18) 0.046(2) 0 -0.0027(15) 0
Cl1 0.0485(4) 0.0625(5) 0.0654(5) 0.0127(3) 0.0128(3) -0.0033(3)
Cl2 0.0490(5) 0.0933(7) 0.0482(6) 0 -0.0109(4) 0
Cl3 0.0459(5) 0.0619(5) 0.0591(6) 0 0.0196(4) 0
Cl4 0.0527(5) 0.0599(5) 0.0392(5) 0 0.0048(4) 0
N1 0.0476(16) 0.0587(17) 0.0420(17) 0 0.0055(13) 0

loop_
_atom_type_symbol
_atom_type_description
_atom_type_scat_dispersion_real
_atom_type_scat_dispersion_imag
_atom_type_scat_source
C C 0.0033 0.0016 'International Tables Vol C Tables 4.2.6.8 and 6.1.1.4'
N N 0.0061 0.0033 'International Tables Vol C Tables 4.2.6.8 and 6.1.1.4'
Cl Cl 0.1484 0.1585 'International Tables Vol C Tables 4.2.6.8 and 6.1.1.4'
H H 0.0000 0.0000 'International Tables Vol C Tables 4.2.6.8 and 6.1.1.4'

loop_
_geom_angle_atom_site_label_1
_geom_angle_atom_site_label_2
_geom_angle_atom_site_label_3
_geom_angle_site_symmetry_1
_geom_angle_site_symmetry_3
_geom_angle
C2 C1 C6 . . 122.0(3)
C2 C1 C8 . . 132.9(3)
C6 C1 C8 . . 105.1(3)
C3 C2 C1 . . 117.3(3)
C3 C2 H2 . . 121.4
C1 C2 H2 . . 121.4
C2 C3 C4 . . 121.6(3)
C2 C3 Cl3 . . 119.0(2)
C4 C3 Cl3 . . 119.4(3)
C5 C4 C3 . . 119.8(3)
C5 C4 Cl4 . . 120.0(2)
C3 C4 Cl4 . . 120.3(2)
C6 C5 C4 . . 118.0(3)
C6 C5 H5 . . 121.0
C4 C5 H5 . . 121.0
C5 C6 C1 . . 121.4(3)
C5 C6 C7 . . 132.4(3)
C1 C6 C7 . . 106.1(3)
N1 C7 C6 . . 107.2(2)
N1 C7 Cl1 . 4_565 108.87(15)
C6 C7 Cl1 . 4_565 111.74(15)
N1 C7 Cl1 . . 108.87(15)
C6 C7 Cl1 . . 111.74(15)
Cl1 C7 Cl1 4_565 . 108.39(16)
N1 C8 C1 . . 116.2(3)
N1 C8 Cl2 . . 122.7(3)
C1 C8 Cl2 . . 121.1(2)
C8 N1 C7 . . 105.4(3)

loop_
_geom_bond_atom_site_label_1
_geom_bond_atom_site_label_2
_geom_bond_site_symmetry_2
_geom_bond_distance
C1 C2 . 1.382(4)
C1 C6 . 1.384(4)
C1 C8 . 1.465(5)
C2 C3 . 1.369(4)
C2 H2 . 0.93
C3 C4 . 1.410(4)
C3 Cl3 . 1.729(3)
C4 C5 . 1.405(4)
C4 Cl4 . 1.718(3)
C5 C6 . 1.359(4)
C5 H5 . 0.93
C6 C7 . 1.508(4)
C7 N1 . 1.467(4)
C7 Cl1 4_565 1.7821(18)
C7 Cl1 . 1.7821(18)
C8 N1 . 1.274(4)
C8 Cl2 . 1.706(3)

loop_
_geom_torsion_atom_site_label_1
_geom_torsion_atom_site_label_2
_geom_torsion_atom_site_label_3
_geom_torsion_atom_site_label_4
_geom_torsion_site_symmetry_1
_geom_torsion_site_symmetry_4
_geom_torsion
C6 C1 C2 C3 . . 0
C8 C1 C2 C3 . . 180.0
C1 C2 C3 C4 . . 0
C1 C2 C3 Cl3 . . 180.0
C2 C3 C4 C5 . . 0
Cl3 C3 C4 C5 . . 180.0
C2 C3 C4 Cl4 . . 180.0
Cl3 C3 C4 Cl4 . . 0
C3 C4 C5 C6 . . 0
Cl4 C4 C5 C6 . . 180.0
C4 C5 C6 C1 . . 0
C4 C5 C6 C7 . . 180.0
C2 C1 C6 C5 . . 0
C8 C1 C6 C5 . . 180.0
C2 C1 C6 C7 . . 180.0
C8 C1 C6 C7 . . 0
C5 C6 C7 N1 . . 180.0
C1 C6 C7 N1 . . 0
C5 C6 C7 Cl1 . 4_565 -60.82(15)
C1 C6 C7 Cl1 . 4_565 119.18(15)
C5 C6 C7 Cl1 . . 60.82(15)
C1 C6 C7 Cl1 . . -119.18(15)
C2 C1 C8 N1 . . 180.0
C6 C1 C8 N1 . . 0
C2 C1 C8 Cl2 . . 0
C6 C1 C8 Cl2 . . 180.0
C1 C8 N1 C7 . . 0
Cl2 C8 N1 C7 . . 180.0
C6 C7 N1 C8 . . 0
Cl1 C7 N1 C8 4_565 . -121.01(13)
Cl1 C7 N1 C8 . . 121.01(13)
